data_7105847
loop_
_publ_author_name
'Tsuyoshi Matsumoto'
'Naohisa Itakura'
'Yukiko Nakaya'
'Kazuyuki Tatsumi'

_publ_section_title
;
 Dihydrogen activation by sulfido-bridged dinuclear Ru/Ge complexes:
 insight into the [NiFe] hydrogenase unready state
;
_journal_name_full Chem.Commun.
_journal_page_first 1030
_journal_paper_doi 10.1039/c0cc03391j
_journal_volume 47
_journal_year 2011
_chemical_formula_moiety 'C40 H53 Ge P Ru S '
_chemical_formula_sum 'C40 H53 Ge P Ru S'
_chemical_formula_weight 770.55
_space_group_IT_number 14
_symmetry_cell_setting monoclinic
_symmetry_Int_Tables_number 14
_symmetry_space_group_name_Hall '-P 2ybc'
_symmetry_space_group_name_H-M 'P 1 21/c 1'
_cell_angle_alpha 90.0000
_cell_angle_beta 91.198(2)
_cell_angle_gamma 90.0000
_cell_formula_units_Z 4
_cell_length_a 16.292(2)
_cell_length_b 9.2011(14)
_cell_length_c 24.751(4)
_cell_measurement_reflns_used 8110
_cell_measurement_temperature 173.1
_cell_measurement_theta_max 27.5
_cell_measurement_theta_min 3.0
_cell_volume 3709.5(9)
_computing_cell_refinement CrystalClear
_computing_data_collection CrystalClear
_computing_data_reduction CrystalStructure
_computing_publication_material 'CrystalStructure 3.8'
_computing_structure_refinement CRYSTALS
_computing_structure_solution SIR97
_diffrn_ambient_temperature 173(2)
_diffrn_detector_area_resol_mean 7.31
_diffrn_measured_fraction_theta_full 0.998
_diffrn_measured_fraction_theta_max 0.998
_diffrn_measurement_device_type 'Rigaku Saturn'
_diffrn_measurement_method \w
_diffrn_radiation_type 'Mo K\a'
_diffrn_radiation_wavelength 0.71070
_diffrn_reflns_av_R_equivalents 0.077
_diffrn_reflns_limit_h_max 19
_diffrn_reflns_limit_h_min -21
_diffrn_reflns_limit_k_max 9
_diffrn_reflns_limit_k_min -11
_diffrn_reflns_limit_l_max 32
_diffrn_reflns_limit_l_min -32
_diffrn_reflns_number 29413
_diffrn_reflns_theta_full 27.48
_diffrn_reflns_theta_max 27.48
_exptl_absorpt_coefficient_mu 1.343
_exptl_absorpt_correction_T_max 0.987
_exptl_absorpt_correction_T_min 0.818
_exptl_absorpt_correction_type multi-scan
_exptl_absorpt_process_details 'Jacobson, R. (1998) Private communication'
_exptl_crystal_colour yellow
_exptl_crystal_density_diffrn 1.380
_exptl_crystal_density_method 'not measured'
_exptl_crystal_description block
_exptl_crystal_F_000 1600.00
_exptl_crystal_size_max 0.09
_exptl_crystal_size_mid 0.02
_exptl_crystal_size_min 0.01
_refine_diff_density_max 1.47
_refine_diff_density_min -1.32
_refine_ls_extinction_method none
_refine_ls_goodness_of_fit_ref 0.954
_refine_ls_hydrogen_treatment constr
_refine_ls_number_parameters 450
_refine_ls_number_reflns 8474
_refine_ls_R_factor_gt 0.0568
_refine_ls_shift/su_max 0.0000
_refine_ls_structure_factor_coef Fsqd
_refine_ls_weighting_details 'w = 1/[0.0006Fo^2^ + 1.0000\s(Fo^2^) + 0.5000]/(4Fo^2^)'
_refine_ls_weighting_scheme calc
_refine_ls_wR_factor_ref 0.1583
_reflns_number_gt 5437
_reflns_number_total 8474
_reflns_threshold_expression F^2^>2.0\s(F^2^)
_cod_data_source_file C0CC03391J.TXT
_cod_data_source_block '_Dmp(Dep)GeSPu(PEt3)'
_cod_original_cell_volume 3709.4(9)
_cod_original_formula_sum 'C40 H53 Ge P Ru S '
_cod_database_code 7105847

loop_
_symmetry_equiv_pos_site_id
_symmetry_equiv_pos_as_xyz
1 +X,+Y,+Z
2 -X,1/2+Y,1/2-Z
3 -X,-Y,-Z
4 +X,1/2-Y,1/2+Z

loop_
_atom_site_label
_atom_site_type_symbol
_atom_site_fract_x
_atom_site_fract_y
_atom_site_fract_z
_atom_site_U_iso_or_equiv
_atom_site_adp_type
_atom_site_occupancy
_atom_site_symmetry_multiplicity
_atom_site_calc_flag
_atom_site_refinement_flags
_atom_site_disorder_assembly
_atom_site_disorder_group
Ru(1) Ru 0.17688(2) 0.20199(5) -0.00198(2) 0.03311(11) Uani 1.00 1 d . . .
Ge(1) Ge 0.22601(3) 0.14738(5) 0.08852(2) 0.02602(13) Uani 1.00 1 d . . .
S(1) S 0.14604(8) -0.01763(15) 0.05170(5) 0.0360(3) Uani 1.00 1 d . . .
P(1) P 0.27305(9) 0.06289(19) -0.04447(5) 0.0429(4) Uani 1.00 1 d . . .
C(1) C 0.1667(3) 0.2957(5) 0.1313(2) 0.0326(12) Uani 1.00 1 d . . .
C(2) C 0.1250(3) 0.4008(6) 0.1000(2) 0.0448(15) Uani 1.00 1 d . . .
C(3) C 0.0860(5) 0.5178(8) 0.1248(2) 0.074(2) Uani 1.00 1 d . . .
C(4) C 0.0861(5) 0.5281(8) 0.1809(3) 0.077(2) Uani 1.00 1 d . . .
C(5) C 0.1239(4) 0.4235(7) 0.2122(2) 0.0577(19) Uani 1.00 1 d . . .
C(6) C 0.1649(3) 0.3078(6) 0.1880(2) 0.0382(14) Uani 1.00 1 d . . .
C(7) C 0.1189(3) 0.3832(6) 0.0396(2) 0.0433(15) Uani 1.00 1 d . . .
C(8) C 0.1796(3) 0.4415(7) 0.0044(2) 0.0474(16) Uani 1.00 1 d . . .
C(9) C 0.1757(3) 0.4071(7) -0.0501(2) 0.0509(17) Uani 1.00 1 d . . .
C(10) C 0.1124(3) 0.3189(7) -0.0737(2) 0.0498(17) Uani 1.00 1 d . . .
C(11) C 0.0530(3) 0.2634(7) -0.0393(2) 0.0430(15) Uani 1.00 1 d . . .
C(12) C 0.0548(3) 0.2956(7) 0.0168(2) 0.0448(15) Uani 1.00 1 d . . .
C(13) C 0.2409(4) 0.5536(7) 0.0257(3) 0.069(2) Uani 1.00 1 d . . .
C(14) C 0.1064(4) 0.2957(9) -0.1344(2) 0.070(2) Uani 1.00 1 d . . .
C(15) C -0.0112(3) 0.2354(8) 0.0517(2) 0.0536(18) Uani 1.00 1 d . . .
C(16) C 0.2016(3) 0.1940(6) 0.22388(19) 0.0353(13) Uani 1.00 1 d . . .
C(17) C 0.1605(3) 0.0630(7) 0.2321(2) 0.0458(16) Uani 1.00 1 d . . .
C(18) C 0.1963(4) -0.0412(7) 0.2654(2) 0.058(2) Uani 1.00 1 d . . .
C(19) C 0.2722(4) -0.0199(7) 0.2904(2) 0.0563(19) Uani 1.00 1 d . . .
C(20) C 0.3098(3) 0.1101(6) 0.2834(2) 0.0451(16) Uani 1.00 1 d . . .
C(21) C 0.2770(3) 0.2183(5) 0.25133(19) 0.0357(13) Uani 1.00 1 d . . .
C(22) C 0.0778(4) 0.0341(9) 0.2048(2) 0.066(2) Uani 1.00 1 d . . .
C(23) C 0.3114(7) -0.1378(9) 0.3251(3) 0.104(3) Uani 1.00 1 d . . .
C(24) C 0.3216(3) 0.3601(6) 0.2459(2) 0.0475(16) Uani 1.00 1 d . . .
C(25) C 0.3304(2) 0.0929(5) 0.12507(18) 0.0289(12) Uani 1.00 1 d . . .
C(26) C 0.3448(3) -0.0444(5) 0.1491(2) 0.0357(13) Uani 1.00 1 d . . .
C(27) C 0.4204(4) -0.0682(7) 0.1755(2) 0.0539(18) Uani 1.00 1 d . . .
C(28) C 0.4794(4) 0.0390(8) 0.1787(2) 0.0562(19) Uani 1.00 1 d . . .
C(29) C 0.4663(3) 0.1708(7) 0.1541(2) 0.0480(17) Uani 1.00 1 d . . .
C(30) C 0.3929(3) 0.1990(6) 0.1263(2) 0.0367(13) Uani 1.00 1 d . . .
C(31) C 0.2820(4) -0.1647(6) 0.1450(2) 0.0509(18) Uani 1.00 1 d . . .
C(32) C 0.3010(6) -0.3024(7) 0.1754(3) 0.083(2) Uani 1.00 1 d . . .
C(33) C 0.3791(3) 0.3432(6) 0.0988(2) 0.0465(16) Uani 1.00 1 d . . .
C(34) C 0.4522(4) 0.4469(8) 0.0968(3) 0.079(2) Uani 1.00 1 d . . .
C(35) C 0.3525(3) -0.0262(7) -0.0020(2) 0.0476(16) Uani 1.00 1 d . . .
C(36) C 0.4147(4) -0.1243(9) -0.0301(2) 0.074(2) Uani 1.00 1 d . . .
C(37) C 0.3328(4) 0.1524(9) -0.0972(2) 0.067(2) Uani 1.00 1 d . . .
C(38) C 0.3907(4) 0.2672(12) -0.0753(3) 0.093(3) Uani 1.00 1 d . . .
C(39) C 0.2307(4) -0.0960(8) -0.0805(2) 0.063(2) Uani 1.00 1 d . . .
C(40) C 0.1660(4) -0.0646(10) -0.1237(2) 0.074(2) Uani 1.00 1 d . . .
H(1) H 0.0604 0.5930 0.1027 0.088 Uiso 1.00 1 c R . .
H(2) H 0.0581 0.6084 0.1980 0.092 Uiso 1.00 1 c R . .
H(3) H 0.1227 0.4301 0.2513 0.069 Uiso 1.00 1 c R . .
H(4) H 0.2180 0.4451 -0.0732 0.061 Uiso 1.00 1 c R . .
H(5) H 0.0098 0.2018 -0.0540 0.052 Uiso 1.00 1 c R . .
H(6) H 0.2164 0.6497 0.0243 0.082 Uiso 1.00 1 c R . .
H(7) H 0.2559 0.5302 0.0629 0.082 Uiso 1.00 1 c R . .
H(8) H 0.2895 0.5520 0.0038 0.082 Uiso 1.00 1 c R . .
H(9) H 0.1553 0.2459 -0.1463 0.084 Uiso 1.00 1 c R . .
H(10) H 0.0585 0.2367 -0.1426 0.084 Uiso 1.00 1 c R . .
H(11) H 0.1014 0.3883 -0.1529 0.084 Uiso 1.00 1 c R . .
H(12) H -0.0343 0.1487 0.0351 0.064 Uiso 1.00 1 c R . .
H(13) H -0.0540 0.3076 0.0557 0.064 Uiso 1.00 1 c R . .
H(14) H 0.0122 0.2112 0.0869 0.064 Uiso 1.00 1 c R . .
H(15) H 0.1670 -0.1308 0.2723 0.070 Uiso 1.00 1 c R . .
H(16) H 0.3623 0.1268 0.3017 0.054 Uiso 1.00 1 c R . .
H(17) H 0.0841 0.0274 0.1660 0.079 Uiso 1.00 1 c R . .
H(18) H 0.0409 0.1136 0.2129 0.079 Uiso 1.00 1 c R . .
H(19) H 0.0551 -0.0561 0.2182 0.079 Uiso 1.00 1 c R . .
H(20) H 0.2690 -0.1986 0.3402 0.124 Uiso 1.00 1 c R . .
H(21) H 0.3437 -0.0940 0.3542 0.124 Uiso 1.00 1 c R . .
H(22) H 0.3468 -0.1966 0.3029 0.124 Uiso 1.00 1 c R . .
H(23) H 0.3772 0.3506 0.2603 0.057 Uiso 1.00 1 c R . .
H(24) H 0.3234 0.3868 0.2080 0.057 Uiso 1.00 1 c R . .
H(25) H 0.2929 0.4348 0.2657 0.057 Uiso 1.00 1 c R . .
H(26) H 0.4309 -0.1617 0.1924 0.065 Uiso 1.00 1 c R . .
H(27) H 0.5309 0.0203 0.1978 0.067 Uiso 1.00 1 c R . .
H(28) H 0.5080 0.2458 0.1565 0.058 Uiso 1.00 1 c R . .
H(29) H 0.2302 -0.1276 0.1577 0.061 Uiso 1.00 1 c R . .
H(30) H 0.2763 -0.1903 0.1071 0.061 Uiso 1.00 1 c R . .
H(31) H 0.2506 -0.3495 0.1861 0.099 Uiso 1.00 1 c R . .
H(32) H 0.3319 -0.3679 0.1528 0.099 Uiso 1.00 1 c R . .
H(33) H 0.3335 -0.2777 0.2073 0.099 Uiso 1.00 1 c R . .
H(34) H 0.3355 0.3927 0.1175 0.056 Uiso 1.00 1 c R . .
H(35) H 0.3615 0.3239 0.0618 0.056 Uiso 1.00 1 c R . .
H(36) H 0.5024 0.3903 0.0961 0.094 Uiso 1.00 1 c R . .
H(37) H 0.4482 0.5070 0.0647 0.094 Uiso 1.00 1 c R . .
H(38) H 0.4527 0.5082 0.1286 0.094 Uiso 1.00 1 c R . .
H(39) H 0.3246 -0.0863 0.0241 0.057 Uiso 1.00 1 c R . .
H(40) H 0.3830 0.0497 0.0168 0.057 Uiso 1.00 1 c R . .
H(41) H 0.4666 -0.1229 -0.0101 0.089 Uiso 1.00 1 c R . .
H(42) H 0.4228 -0.0880 -0.0664 0.089 Uiso 1.00 1 c R . .
H(43) H 0.3941 -0.2232 -0.0320 0.089 Uiso 1.00 1 c R . .
H(44) H 0.2947 0.1989 -0.1224 0.081 Uiso 1.00 1 c R . .
H(45) H 0.3645 0.0800 -0.1162 0.081 Uiso 1.00 1 c R . .
H(46) H 0.3628 0.3602 -0.0740 0.111 Uiso 1.00 1 c R . .
H(47) H 0.4083 0.2392 -0.0391 0.111 Uiso 1.00 1 c R . .
H(48) H 0.4383 0.2753 -0.0981 0.111 Uiso 1.00 1 c R . .
H(49) H 0.2758 -0.1459 -0.0977 0.075 Uiso 1.00 1 c R . .
H(50) H 0.2063 -0.1597 -0.0541 0.075 Uiso 1.00 1 c R . .
H(51) H 0.1121 -0.0654 -0.1077 0.089 Uiso 1.00 1 c R . .
H(52) H 0.1680 -0.1374 -0.1519 0.089 Uiso 1.00 1 c R . .
H(53) H 0.1765 0.0305 -0.1389 0.089 Uiso 1.00 1 c R . .

loop_
_atom_site_aniso_label
_atom_site_aniso_U_11
_atom_site_aniso_U_22
_atom_site_aniso_U_33
_atom_site_aniso_U_12
_atom_site_aniso_U_13
_atom_site_aniso_U_23
Ru(1) 0.0269(2) 0.0483(2) 0.0240(2) 0.00634(18) -0.00198(15) 0.00841(18)
Ge(1) 0.0266(2) 0.0277(2) 0.0237(2) 0.0037(2) -0.00248(19) 0.0023(2)
S(1) 0.0378(7) 0.0420(7) 0.0280(6) -0.0052(5) -0.0054(5) -0.0005(5)
P(1) 0.0305(7) 0.0741(10) 0.0240(6) 0.0108(7) -0.0008(5) 0.0010(6)
C(1) 0.028(2) 0.038(2) 0.031(2) 0.009(2) -0.0055(19) -0.001(2)
C(2) 0.049(3) 0.049(3) 0.036(2) 0.020(2) -0.010(2) -0.004(2)
C(3) 0.089(5) 0.076(5) 0.054(3) 0.059(4) -0.020(3) -0.008(3)
C(4) 0.088(5) 0.083(5) 0.059(4) 0.058(4) -0.024(3) -0.021(3)
C(5) 0.055(3) 0.079(4) 0.039(3) 0.034(3) -0.009(2) -0.018(3)
C(6) 0.030(2) 0.048(3) 0.036(2) 0.012(2) -0.002(2) -0.007(2)
C(7) 0.047(3) 0.044(3) 0.039(2) 0.028(2) -0.007(2) 0.008(2)
C(8) 0.042(3) 0.060(3) 0.040(3) 0.009(2) -0.009(2) 0.014(2)
C(9) 0.047(3) 0.061(3) 0.046(3) 0.010(2) 0.006(2) 0.031(3)
C(10) 0.036(3) 0.082(4) 0.031(2) 0.018(2) -0.007(2) 0.022(2)
C(11) 0.026(2) 0.072(4) 0.031(2) 0.013(2) -0.006(2) 0.011(2)
C(12) 0.032(2) 0.070(4) 0.032(2) 0.024(2) -0.006(2) 0.003(2)
C(13) 0.082(5) 0.043(3) 0.081(5) -0.003(3) -0.022(4) 0.023(3)
C(14) 0.046(3) 0.131(7) 0.032(3) 0.023(4) -0.007(2) 0.026(3)
C(15) 0.033(3) 0.096(5) 0.032(2) 0.018(3) -0.002(2) 0.001(3)
C(16) 0.037(2) 0.048(3) 0.021(2) 0.006(2) -0.0007(19) -0.006(2)
C(17) 0.046(3) 0.062(3) 0.030(2) -0.004(2) 0.003(2) -0.000(2)
C(18) 0.074(4) 0.060(4) 0.040(3) -0.022(3) -0.001(3) 0.011(2)
C(19) 0.076(4) 0.054(3) 0.038(3) 0.000(3) -0.009(3) 0.015(2)
C(20) 0.049(3) 0.055(3) 0.030(2) 0.007(2) -0.013(2) 0.002(2)
C(21) 0.041(2) 0.041(3) 0.025(2) 0.004(2) -0.001(2) -0.007(2)
C(22) 0.052(3) 0.099(5) 0.046(3) -0.028(3) 0.003(3) 0.004(3)
C(23) 0.145(9) 0.074(5) 0.090(6) -0.006(5) -0.048(6) 0.046(5)
C(24) 0.048(3) 0.049(3) 0.045(3) -0.001(2) -0.011(2) -0.001(2)
C(25) 0.031(2) 0.033(2) 0.023(2) 0.007(2) -0.0036(18) 0.0018(19)
C(26) 0.042(2) 0.037(2) 0.027(2) 0.018(2) -0.005(2) -0.003(2)
C(27) 0.065(4) 0.051(3) 0.046(3) 0.029(3) -0.011(3) 0.007(2)
C(28) 0.042(3) 0.075(4) 0.051(3) 0.020(3) -0.015(2) -0.003(3)
C(29) 0.031(2) 0.063(4) 0.050(3) 0.002(2) -0.002(2) -0.004(3)
C(30) 0.031(2) 0.043(3) 0.036(2) 0.005(2) -0.001(2) -0.001(2)
C(31) 0.064(4) 0.033(3) 0.055(3) 0.002(2) -0.008(3) 0.007(2)
C(32) 0.122(7) 0.038(3) 0.088(5) -0.001(4) -0.029(5) 0.019(3)
C(33) 0.043(3) 0.043(3) 0.053(3) -0.009(2) 0.000(2) 0.003(2)
C(34) 0.062(4) 0.057(4) 0.117(7) -0.022(3) -0.002(4) 0.011(4)
C(35) 0.035(2) 0.075(4) 0.032(2) 0.017(2) -0.002(2) -0.001(2)
C(36) 0.060(4) 0.103(6) 0.058(4) 0.038(4) -0.009(3) -0.017(4)
C(37) 0.045(3) 0.116(6) 0.040(3) 0.010(3) 0.003(2) 0.024(3)
C(38) 0.053(4) 0.160(9) 0.065(4) -0.019(5) -0.010(3) 0.046(5)
C(39) 0.051(3) 0.090(5) 0.048(3) 0.017(3) -0.010(2) -0.027(3)
C(40) 0.058(4) 0.125(7) 0.039(3) -0.004(4) -0.008(3) -0.006(4)

loop_
_atom_type_symbol
_atom_type_description
_atom_type_scat_dispersion_real
_atom_type_scat_dispersion_imag
_atom_type_scat_source
C C 0.003 0.002
;
International Tables for Crystallography
(1992, Vol. C, Tables 4.2.6.8 and 6.1.1.4)
;
H H 0.000 0.000
;
International Tables for Crystallography
(1992, Vol. C, Table 6.1.1.4)
;
S S 0.125 0.123
;
International Tables for Crystallography
(1992, Vol. C, Tables 4.2.6.8 and 6.1.1.4)
;
Ge Ge 0.155 1.800
;
International Tables for Crystallography
(1992, Vol. C, Tables 4.2.6.8 and 6.1.1.4)
;
Ru Ru -1.259 0.836
;
International Tables for Crystallography
(1992, Vol. C, Tables 4.2.6.8 and 6.1.1.4)
;
P P 0.102 0.094
;
International Tables for Crystallography
(1992, Vol. C, Tables 4.2.6.8 and 6.1.1.4)
;

loop_
_geom_angle_atom_site_label_1
_geom_angle_atom_site_label_2
_geom_angle_atom_site_label_3
_geom_angle
_geom_angle_publ_flag
_geom_angle_site_symmetry_1
_geom_angle_site_symmetry_2
_geom_angle_site_symmetry_3
Ge(1) Ru(1) S(1) 53.10(3) yes . . .
Ge(1) Ru(1) P(1) 95.32(3) yes . . .
Ge(1) Ru(1) C(7) 81.93(14) yes . . .
Ge(1) Ru(1) C(8) 97.76(14) yes . . .
Ge(1) Ru(1) C(9) 132.06(16) yes . . .
Ge(1) Ru(1) C(10) 161.11(15) yes . . .
Ge(1) Ru(1) C(11) 134.62(13) yes . . .
Ge(1) Ru(1) C(12) 99.60(13) yes . . .
S(1) Ru(1) P(1) 86.50(5) yes . . .
S(1) Ru(1) C(7) 105.98(15) yes . . .
S(1) Ru(1) C(8) 141.21(15) yes . . .
S(1) Ru(1) C(9) 167.73(16) yes . . .
S(1) Ru(1) C(10) 134.33(16) yes . . .
S(1) Ru(1) C(11) 103.45(15) yes . . .
S(1) Ru(1) C(12) 90.65(15) yes . . .
P(1) Ru(1) C(7) 161.35(15) yes . . .
P(1) Ru(1) C(8) 125.18(15) yes . . .
P(1) Ru(1) C(9) 103.02(16) yes . . .
P(1) Ru(1) C(10) 102.20(15) yes . . .
P(1) Ru(1) C(11) 124.16(14) yes . . .
P(1) Ru(1) C(12) 158.95(15) yes . . .
C(7) Ru(1) C(8) 38.1(2) yes . . .
C(7) Ru(1) C(9) 66.9(2) yes . . .
C(7) Ru(1) C(10) 79.2(2) yes . . .
C(7) Ru(1) C(11) 67.2(2) yes . . .
C(7) Ru(1) C(12) 37.7(2) yes . . .
C(8) Ru(1) C(9) 36.4(2) yes . . .
C(8) Ru(1) C(10) 66.3(2) yes . . .
C(8) Ru(1) C(11) 78.3(2) yes . . .
C(8) Ru(1) C(12) 67.4(2) yes . . .
C(9) Ru(1) C(10) 36.6(2) yes . . .
C(9) Ru(1) C(11) 64.9(2) yes . . .
C(9) Ru(1) C(12) 77.7(2) yes . . .
C(10) Ru(1) C(11) 35.6(2) yes . . .
C(10) Ru(1) C(12) 65.6(2) yes . . .
C(11) Ru(1) C(12) 36.77(19) yes . . .
Ru(1) Ge(1) S(1) 64.85(3) yes . . .
Ru(1) Ge(1) C(1) 101.24(14) yes . . .
Ru(1) Ge(1) C(25) 138.01(13) yes . . .
S(1) Ge(1) C(1) 113.94(14) yes . . .
S(1) Ge(1) C(25) 120.97(14) yes . . .
C(1) Ge(1) C(25) 110.74(19) yes . . .
Ru(1) S(1) Ge(1) 62.04(3) yes . . .
Ru(1) P(1) C(35) 117.69(19) yes . . .
Ru(1) P(1) C(37) 116.9(2) yes . . .
Ru(1) P(1) C(39) 114.4(2) yes . . .
C(35) P(1) C(37) 103.2(2) yes . . .
C(35) P(1) C(39) 100.1(3) yes . . .
C(37) P(1) C(39) 102.1(3) yes . . .
Ge(1) C(1) C(2) 114.4(3) yes . . .
Ge(1) C(1) C(6) 127.2(3) yes . . .
C(2) C(1) C(6) 118.4(4) yes . . .
C(1) C(2) C(3) 120.5(5) yes . . .
C(1) C(2) C(7) 119.6(5) yes . . .
C(3) C(2) C(7) 119.8(5) yes . . .
C(2) C(3) C(4) 119.9(6) yes . . .
C(3) C(4) C(5) 120.4(7) yes . . .
C(4) C(5) C(6) 120.3(5) yes . . .
C(1) C(6) C(5) 120.4(5) yes . . .
C(1) C(6) C(16) 121.5(4) yes . . .
C(5) C(6) C(16) 118.0(4) yes . . .
Ru(1) C(7) C(2) 122.0(3) yes . . .
Ru(1) C(7) C(8) 71.9(3) yes . . .
Ru(1) C(7) C(12) 72.7(3) yes . . .
C(2) C(7) C(8) 122.1(5) yes . . .
C(2) C(7) C(12) 119.1(4) yes . . .
C(8) C(7) C(12) 118.6(4) yes . . .
Ru(1) C(8) C(7) 70.0(3) yes . . .
Ru(1) C(8) C(9) 72.7(3) yes . . .
Ru(1) C(8) C(13) 135.5(4) yes . . .
C(7) C(8) C(9) 119.2(5) yes . . .
C(7) C(8) C(13) 119.8(5) yes . . .
C(9) C(8) C(13) 120.6(5) yes . . .
Ru(1) C(9) C(8) 71.0(3) yes . . .
Ru(1) C(9) C(10) 74.7(3) yes . . .
C(8) C(9) C(10) 123.1(5) yes . . .
Ru(1) C(10) C(9) 68.7(3) yes . . .
Ru(1) C(10) C(11) 70.8(3) yes . . .
Ru(1) C(10) C(14) 135.5(4) yes . . .
C(9) C(10) C(11) 117.5(5) yes . . .
C(9) C(10) C(14) 121.1(5) yes . . .
C(11) C(10) C(14) 121.3(5) yes . . .
Ru(1) C(11) C(10) 73.6(3) yes . . .
Ru(1) C(11) C(12) 69.8(3) yes . . .
C(10) C(11) C(12) 121.3(5) yes . . .
Ru(1) C(12) C(7) 69.6(3) yes . . .
Ru(1) C(12) C(11) 73.4(3) yes . . .
Ru(1) C(12) C(15) 129.2(4) yes . . .
C(7) C(12) C(11) 120.3(5) yes . . .
C(7) C(12) C(15) 120.6(4) yes . . .
C(11) C(12) C(15) 119.1(5) yes . . .
C(6) C(16) C(17) 120.4(4) yes . . .
C(6) C(16) C(21) 120.7(4) yes . . .
C(17) C(16) C(21) 118.9(4) yes . . .
C(16) C(17) C(18) 119.1(5) yes . . .
C(16) C(17) C(22) 120.7(5) yes . . .
C(18) C(17) C(22) 120.2(6) yes . . .
C(17) C(18) C(19) 121.9(6) yes . . .
C(18) C(19) C(20) 118.0(6) yes . . .
C(18) C(19) C(23) 120.9(6) yes . . .
C(20) C(19) C(23) 121.0(6) yes . . .
C(19) C(20) C(21) 122.7(5) yes . . .
C(16) C(21) C(20) 119.3(5) yes . . .
C(16) C(21) C(24) 120.9(4) yes . . .
C(20) C(21) C(24) 119.8(5) yes . . .
Ge(1) C(25) C(26) 123.6(3) yes . . .
Ge(1) C(25) C(30) 116.7(3) yes . . .
C(26) C(25) C(30) 119.7(4) yes . . .
C(25) C(26) C(27) 118.2(4) yes . . .
C(25) C(26) C(31) 121.4(4) yes . . .
C(27) C(26) C(31) 120.3(5) yes . . .
C(26) C(27) C(28) 121.3(5) yes . . .
C(27) C(28) C(29) 120.4(5) yes . . .
C(28) C(29) C(30) 120.6(5) yes . . .
C(25) C(30) C(29) 119.6(5) yes . . .
C(25) C(30) C(33) 119.9(4) yes . . .
C(29) C(30) C(33) 120.5(5) yes . . .
C(26) C(31) C(32) 117.0(6) yes . . .
C(30) C(33) C(34) 117.1(5) yes . . .
P(1) C(35) C(36) 117.7(4) yes . . .
P(1) C(37) C(38) 113.2(4) yes . . .
P(1) C(39) C(40) 116.1(5) yes . . .
C(2) C(3) H(1) 119.8 no . . .
C(4) C(3) H(1) 120.2 no . . .
C(3) C(4) H(2) 119.8 no . . .
C(5) C(4) H(2) 119.8 no . . .
C(4) C(5) H(3) 120.0 no . . .
C(6) C(5) H(3) 119.6 no . . .
Ru(1) C(9) H(4) 128.4 no . . .
C(8) C(9) H(4) 118.2 no . . .
C(10) C(9) H(4) 118.7 no . . .
Ru(1) C(11) H(5) 129.7 no . . .
C(10) C(11) H(5) 119.4 no . . .
C(12) C(11) H(5) 119.3 no . . .
C(8) C(13) H(6) 109.8 no . . .
C(8) C(13) H(7) 109.2 no . . .
C(8) C(13) H(8) 109.4 no . . .
H(6) C(13) H(7) 109.5 no . . .
H(6) C(13) H(8) 109.5 no . . .
H(7) C(13) H(8) 109.5 no . . .
C(10) C(14) H(9) 109.3 no . . .
C(10) C(14) H(10) 108.8 no . . .
C(10) C(14) H(11) 110.3 no . . .
H(9) C(14) H(10) 109.5 no . . .
H(9) C(14) H(11) 109.5 no . . .
H(10) C(14) H(11) 109.5 no . . .
C(12) C(15) H(12) 109.7 no . . .
C(12) C(15) H(13) 109.4 no . . .
C(12) C(15) H(14) 109.3 no . . .
H(12) C(15) H(13) 109.5 no . . .
H(12) C(15) H(14) 109.5 no . . .
H(13) C(15) H(14) 109.5 no . . .
C(17) C(18) H(15) 119.3 no . . .
C(19) C(18) H(15) 118.7 no . . .
C(19) C(20) H(16) 118.5 no . . .
C(21) C(20) H(16) 118.8 no . . .
C(17) C(22) H(17) 109.9 no . . .
C(17) C(22) H(18) 108.8 no . . .
C(17) C(22) H(19) 109.7 no . . .
H(17) C(22) H(18) 109.5 no . . .
H(17) C(22) H(19) 109.5 no . . .
H(18) C(22) H(19) 109.5 no . . .
C(19) C(23) H(20) 109.6 no . . .
C(19) C(23) H(21) 109.8 no . . .
C(19) C(23) H(22) 109.0 no . . .
H(20) C(23) H(21) 109.5 no . . .
H(20) C(23) H(22) 109.5 no . . .
H(21) C(23) H(22) 109.5 no . . .
C(21) C(24) H(23) 109.8 no . . .
C(21) C(24) H(24) 109.3 no . . .
C(21) C(24) H(25) 109.3 no . . .
H(23) C(24) H(24) 109.5 no . . .
H(23) C(24) H(25) 109.5 no . . .
H(24) C(24) H(25) 109.5 no . . .
C(26) C(27) H(26) 119.0 no . . .
C(28) C(27) H(26) 119.6 no . . .
C(27) C(28) H(27) 119.7 no . . .
C(29) C(28) H(27) 119.9 no . . .
C(28) C(29) H(28) 120.0 no . . .
C(30) C(29) H(28) 119.4 no . . .
C(26) C(31) H(29) 108.2 no . . .
C(26) C(31) H(30) 107.2 no . . .
C(32) C(31) H(29) 107.8 no . . .
C(32) C(31) H(30) 107.1 no . . .
H(29) C(31) H(30) 109.5 no . . .
C(31) C(32) H(31) 110.3 no . . .
C(31) C(32) H(32) 109.8 no . . .
C(31) C(32) H(33) 108.3 no . . .
H(31) C(32) H(32) 109.5 no . . .
H(31) C(32) H(33) 109.5 no . . .
H(32) C(32) H(33) 109.5 no . . .
C(30) C(33) H(34) 107.5 no . . .
C(30) C(33) H(35) 107.7 no . . .
C(34) C(33) H(34) 107.5 no . . .
C(34) C(33) H(35) 107.4 no . . .
H(34) C(33) H(35) 109.5 no . . .
C(33) C(34) H(36) 108.9 no . . .
C(33) C(34) H(37) 110.1 no . . .
C(33) C(34) H(38) 109.4 no . . .
H(36) C(34) H(37) 109.5 no . . .
H(36) C(34) H(38) 109.5 no . . .
H(37) C(34) H(38) 109.5 no . . .
P(1) C(35) H(39) 107.4 no . . .
P(1) C(35) H(40) 107.4 no . . .
C(36) C(35) H(39) 106.9 no . . .
C(36) C(35) H(40) 107.8 no . . .
H(39) C(35) H(40) 109.5 no . . .
C(35) C(36) H(41) 109.7 no . . .
C(35) C(36) H(42) 108.7 no . . .
C(35) C(36) H(43) 110.0 no . . .
H(41) C(36) H(42) 109.5 no . . .
H(41) C(36) H(43) 109.5 no . . .
H(42) C(36) H(43) 109.5 no . . .
P(1) C(37) H(44) 108.2 no . . .
P(1) C(37) H(45) 109.3 no . . .
C(38) C(37) H(44) 108.0 no . . .
C(38) C(37) H(45) 108.6 no . . .
H(44) C(37) H(45) 109.5 no . . .
C(37) C(38) H(46) 109.8 no . . .
C(37) C(38) H(47) 108.4 no . . .
C(37) C(38) H(48) 110.2 no . . .
H(46) C(38) H(47) 109.5 no . . .
H(46) C(38) H(48) 109.5 no . . .
H(47) C(38) H(48) 109.5 no . . .
P(1) C(39) H(49) 108.0 no . . .
P(1) C(39) H(50) 107.9 no . . .
C(40) C(39) H(49) 107.7 no . . .
C(40) C(39) H(50) 107.6 no . . .
H(49) C(39) H(50) 109.5 no . . .
C(39) C(40) H(51) 109.6 no . . .
C(39) C(40) H(52) 110.1 no . . .
C(39) C(40) H(53) 108.7 no . . .
H(51) C(40) H(52) 109.5 no . . .
H(51) C(40) H(53) 109.5 no . . .
H(52) C(40) H(53) 109.5 no . . .

loop_
_geom_bond_atom_site_label_1
_geom_bond_atom_site_label_2
_geom_bond_distance
_geom_bond_publ_flag
_geom_bond_site_symmetry_1
_geom_bond_site_symmetry_2
Ru(1) Ge(1) 2.4157(6) yes . .
Ru(1) S(1) 2.4757(14) yes . .
Ru(1) P(1) 2.2952(15) yes . .
Ru(1) C(7) 2.185(5) yes . .
Ru(1) C(8) 2.210(6) yes . .
Ru(1) C(9) 2.231(6) yes . .
Ru(1) C(10) 2.309(5) yes . .
Ru(1) C(11) 2.273(5) yes . .
Ru(1) C(12) 2.226(5) yes . .
Ge(1) S(1) 2.1871(14) yes . .
Ge(1) C(1) 1.990(5) yes . .
Ge(1) C(25) 1.974(4) yes . .
P(1) C(35) 1.844(6) yes . .
P(1) C(37) 1.840(7) yes . .
P(1) C(39) 1.840(7) yes . .
C(1) C(2) 1.405(7) yes . .
C(1) C(6) 1.410(7) yes . .
C(2) C(3) 1.398(9) yes . .
C(2) C(7) 1.503(7) yes . .
C(3) C(4) 1.393(10) yes . .
C(4) C(5) 1.373(10) yes . .
C(5) C(6) 1.398(8) yes . .
C(6) C(16) 1.489(7) yes . .
C(7) C(8) 1.435(8) yes . .
C(7) C(12) 1.427(8) yes . .
C(8) C(9) 1.386(8) yes . .
C(8) C(13) 1.522(9) yes . .
C(9) C(10) 1.427(8) yes . .
C(10) C(11) 1.399(8) yes . .
C(10) C(14) 1.518(8) yes . .
C(11) C(12) 1.419(7) yes . .
C(12) C(15) 1.498(8) yes . .
C(16) C(17) 1.396(8) yes . .
C(16) C(21) 1.409(7) yes . .
C(17) C(18) 1.386(9) yes . .
C(17) C(22) 1.518(9) yes . .
C(18) C(19) 1.384(10) yes . .
C(19) C(20) 1.357(9) yes . .
C(19) C(23) 1.518(11) yes . .
C(20) C(21) 1.375(7) yes . .
C(21) C(24) 1.502(8) yes . .
C(25) C(26) 1.414(7) yes . .
C(25) C(30) 1.411(7) yes . .
C(26) C(27) 1.401(8) yes . .
C(26) C(31) 1.509(8) yes . .
C(27) C(28) 1.378(9) yes . .
C(28) C(29) 1.371(9) yes . .
C(29) C(30) 1.390(7) yes . .
C(30) C(33) 1.506(7) yes . .
C(31) C(32) 1.502(9) yes . .
C(33) C(34) 1.527(9) yes . .
C(35) C(36) 1.535(10) yes . .
C(37) C(38) 1.510(12) yes . .
C(39) C(40) 1.513(9) yes . .
C(3) H(1) 0.970 no . .
C(4) H(2) 0.970 no . .
C(5) H(3) 0.970 no . .
C(9) H(4) 0.970 no . .
C(11) H(5) 0.970 no . .
C(13) H(6) 0.970 no . .
C(13) H(7) 0.970 no . .
C(13) H(8) 0.970 no . .
C(14) H(9) 0.970 no . .
C(14) H(10) 0.970 no . .
C(14) H(11) 0.970 no . .
C(15) H(12) 0.970 no . .
C(15) H(13) 0.970 no . .
C(15) H(14) 0.970 no . .
C(18) H(15) 0.970 no . .
C(20) H(16) 0.970 no . .
C(22) H(17) 0.970 no . .
C(22) H(18) 0.970 no . .
C(22) H(19) 0.970 no . .
C(23) H(20) 0.970 no . .
C(23) H(21) 0.970 no . .
C(23) H(22) 0.970 no . .
C(24) H(23) 0.970 no . .
C(24) H(24) 0.970 no . .
C(24) H(25) 0.970 no . .
C(27) H(26) 0.970 no . .
C(28) H(27) 0.970 no . .
C(29) H(28) 0.970 no . .
C(31) H(29) 0.970 no . .
C(31) H(30) 0.970 no . .
C(32) H(31) 0.970 no . .
C(32) H(32) 0.970 no . .
C(32) H(33) 0.970 no . .
C(33) H(34) 0.970 no . .
C(33) H(35) 0.970 no . .
C(34) H(36) 0.970 no . .
C(34) H(37) 0.970 no . .
C(34) H(38) 0.970 no . .
C(35) H(39) 0.970 no . .
C(35) H(40) 0.970 no . .
C(36) H(41) 0.970 no . .
C(36) H(42) 0.970 no . .
C(36) H(43) 0.970 no . .
C(37) H(44) 0.970 no . .
C(37) H(45) 0.970 no . .
C(38) H(46) 0.970 no . .
C(38) H(47) 0.970 no . .
C(38) H(48) 0.970 no . .
C(39) H(49) 0.970 no . .
C(39) H(50) 0.970 no . .
C(40) H(51) 0.970 no . .
C(40) H(52) 0.970 no . .
C(40) H(53) 0.970 no . .

loop_
_geom_contact_atom_site_label_1
_geom_contact_atom_site_label_2
_geom_contact_distance
_geom_contact_publ_flag
_geom_contact_site_symmetry_1
_geom_contact_site_symmetry_2
C(3) C(14) 3.586(10) ? . 3_565
C(14) C(3) 3.586(10) ? . 3_565
C(15) C(40) 3.492(9) ? . 3_555
C(24) C(32) 3.574(9) ? . 1_565
C(32) C(24) 3.574(9) ? . 1_545
C(40) C(15) 3.492(9) ? . 3_555
S(1) H(5) 3.053 ? . 3_555
S(1) H(6) 3.343 ? . 1_545
S(1) H(12) 3.036 ? . 3_555
C(3) H(5) 3.470 ? . 3_565
C(3) H(10) 3.299 ? . 3_565
C(3) H(11) 3.262 ? . 3_565
C(3) H(31) 3.288 ? . 1_565
C(4) H(10) 3.322 ? . 3_565
C(4) H(11) 3.211 ? . 3_565
C(4) H(18) 3.469 ? . 2_555
C(4) H(19) 3.517 ? . 2_555
C(4) H(31) 2.908 ? . 1_565
C(5) H(19) 3.423 ? . 2_555
C(5) H(31) 3.016 ? . 1_565
C(6) H(31) 3.450 ? . 1_565
C(8) H(13) 3.407 ? . 3_565
C(9) H(13) 3.291 ? . 3_565
C(10) H(1) 3.002 ? . 3_565
C(10) H(13) 3.596 ? . 3_565
C(11) H(1) 2.739 ? . 3_565
C(13) H(30) 3.144 ? . 1_565
C(13) H(32) 3.524 ? . 1_565
C(13) H(39) 3.584 ? . 1_565
C(13) H(43) 3.555 ? . 1_565
C(13) H(50) 3.336 ? . 1_565
C(14) H(1) 3.022 ? . 3_565
C(14) H(2) 3.204 ? . 3_565
C(14) H(3) 3.526 ? . 4_554
C(15) H(50) 3.257 ? . 3_555
C(15) H(51) 2.678 ? . 3_555
C(16) H(9) 3.362 ? . 4_555
C(16) H(11) 3.571 ? . 4_555
C(17) H(9) 3.489 ? . 4_555
C(17) H(11) 3.058 ? . 4_555
C(18) H(9) 3.560 ? . 4_555
C(18) H(11) 2.932 ? . 4_555
C(19) H(4) 3.576 ? . 4_555
C(19) H(9) 3.546 ? . 4_555
C(19) H(11) 3.369 ? . 4_555
C(20) H(9) 3.363 ? . 4_555
C(20) H(44) 2.933 ? . 4_555
C(21) H(9) 3.267 ? . 4_555
C(21) H(44) 3.224 ? . 4_555
C(22) H(2) 3.373 ? . 2_545
C(22) H(3) 3.594 ? . 2_545
C(23) H(4) 3.457 ? . 4_555
C(23) H(28) 3.155 ? . 2_645
C(23) H(36) 3.581 ? . 2_645
C(23) H(49) 2.828 ? . 4_545
C(23) H(52) 3.180 ? . 4_545
C(24) H(27) 3.122 ? . 2_655
C(24) H(31) 3.255 ? . 1_565
C(24) H(32) 3.407 ? . 1_565
C(24) H(33) 3.473 ? . 1_565
C(24) H(44) 3.343 ? . 4_555
C(24) H(45) 3.514 ? . 4_555
C(27) H(48) 3.576 ? . 3_655
C(28) H(23) 3.255 ? . 2_645
C(28) H(42) 3.264 ? . 3_655
C(28) H(45) 3.197 ? . 3_655
C(29) H(22) 3.428 ? . 2_655
C(29) H(42) 2.954 ? . 3_655
C(30) H(42) 3.527 ? . 3_655
C(31) H(6) 3.584 ? . 1_545
C(31) H(7) 3.486 ? . 1_545
C(32) H(7) 3.253 ? . 1_545
C(32) H(24) 2.992 ? . 1_545
C(32) H(25) 3.297 ? . 1_545
C(32) H(34) 3.205 ? . 1_545
C(32) H(38) 3.256 ? . 1_545
C(33) H(32) 3.080 ? . 1_565
C(34) H(21) 3.537 ? . 2_655
C(34) H(32) 2.963 ? . 1_565
C(34) H(46) 3.554 ? . 3_665
C(34) H(48) 3.118 ? . 3_665
C(35) H(41) 3.259 ? . 3_655
C(36) H(28) 3.575 ? . 3_655
C(36) H(36) 3.252 ? . 3_655
C(36) H(40) 3.376 ? . 3_655
C(36) H(41) 3.136 ? . 3_655
C(36) H(47) 3.487 ? . 3_655
C(37) H(16) 3.266 ? . 4_554
C(37) H(25) 3.533 ? . 4_554
C(38) H(16) 3.221 ? . 4_554
C(38) H(21) 3.552 ? . 4_554
C(38) H(37) 3.353 ? . 3_665
C(38) H(38) 3.557 ? . 3_665
C(38) H(41) 3.382 ? . 3_655
C(39) H(6) 3.505 ? . 1_545
C(39) H(12) 3.449 ? . 3_555
C(39) H(13) 3.540 ? . 3_555
C(39) H(20) 2.803 ? . 4_544
C(40) H(3) 3.394 ? . 4_554
C(40) H(12) 3.195 ? . 3_555
C(40) H(13) 3.359 ? . 3_555
C(40) H(14) 3.344 ? . 3_555
C(40) H(20) 2.902 ? . 4_544
H(1) C(10) 3.002 ? . 3_565
H(1) C(11) 2.739 ? . 3_565
H(1) C(14) 3.022 ? . 3_565
H(1) H(5) 2.503 ? . 3_565
H(1) H(10) 2.694 ? . 3_565
H(1) H(11) 2.941 ? . 3_565
H(2) C(14) 3.204 ? . 3_565
H(2) C(22) 3.373 ? . 2_555
H(2) H(10) 2.722 ? . 3_565
H(2) H(11) 2.808 ? . 3_565
H(2) H(15) 3.486 ? . 1_565
H(2) H(18) 2.759 ? . 2_555
H(2) H(19) 3.127 ? . 1_565
H(2) H(19) 3.187 ? . 2_555
H(2) H(31) 3.179 ? . 1_565
H(3) C(14) 3.526 ? . 4_555
H(3) C(22) 3.594 ? . 2_555
H(3) C(40) 3.394 ? . 4_555
H(3) H(9) 3.045 ? . 4_555
H(3) H(10) 3.234 ? . 4_555
H(3) H(18) 3.293 ? . 2_555
H(3) H(19) 3.012 ? . 2_555
H(3) H(31) 3.346 ? . 1_565
H(3) H(52) 3.137 ? . 4_555
H(3) H(53) 2.861 ? . 4_555
H(4) C(19) 3.576 ? . 4_554
H(4) C(23) 3.457 ? . 4_554
H(4) H(13) 3.543 ? . 3_565
H(4) H(20) 3.287 ? . 4_554
H(4) H(21) 3.074 ? . 4_554
H(5) S(1) 3.053 ? . 3_555
H(5) C(3) 3.470 ? . 3_565
H(5) H(1) 2.503 ? . 3_565
H(5) H(12) 3.282 ? . 3_555
H(6) S(1) 3.343 ? . 1_565
H(6) C(31) 3.584 ? . 1_565
H(6) C(39) 3.505 ? . 1_565
H(6) H(13) 3.295 ? . 3_565
H(6) H(30) 2.689 ? . 1_565
H(6) H(39) 3.002 ? . 1_565
H(6) H(43) 3.443 ? . 1_565
H(6) H(50) 2.618 ? . 1_565
H(7) C(31) 3.486 ? . 1_565
H(7) C(32) 3.253 ? . 1_565
H(7) H(30) 2.812 ? . 1_565
H(7) H(31) 3.247 ? . 1_565
H(7) H(32) 2.694 ? . 1_565
H(8) H(30) 3.496 ? . 1_565
H(8) H(39) 3.412 ? . 1_565
H(8) H(43) 2.834 ? . 1_565
H(8) H(50) 3.293 ? . 1_565
H(9) C(16) 3.362 ? . 4_554
H(9) C(17) 3.489 ? . 4_554
H(9) C(18) 3.560 ? . 4_554
H(9) C(19) 3.546 ? . 4_554
H(9) C(20) 3.363 ? . 4_554
H(9) C(21) 3.267 ? . 4_554
H(9) H(3) 3.045 ? . 4_554
H(9) H(25) 3.570 ? . 4_554
H(10) C(3) 3.299 ? . 3_565
H(10) C(4) 3.322 ? . 3_565
H(10) H(1) 2.694 ? . 3_565
H(10) H(2) 2.722 ? . 3_565
H(10) H(3) 3.234 ? . 4_554
H(10) H(17) 3.402 ? . 3_555
H(10) H(19) 3.088 ? . 3_555
H(11) C(3) 3.262 ? . 3_565
H(11) C(4) 3.211 ? . 3_565
H(11) C(16) 3.571 ? . 4_554
H(11) C(17) 3.058 ? . 4_554
H(11) C(18) 2.932 ? . 4_554
H(11) C(19) 3.369 ? . 4_554
H(11) H(1) 2.941 ? . 3_565
H(11) H(2) 2.808 ? . 3_565
H(11) H(15) 3.103 ? . 4_554
H(11) H(18) 3.445 ? . 4_554
H(12) S(1) 3.036 ? . 3_555
H(12) C(39) 3.449 ? . 3_555
H(12) C(40) 3.195 ? . 3_555
H(12) H(5) 3.282 ? . 3_555
H(12) H(12) 3.439 ? . 3_555
H(12) H(50) 2.854 ? . 3_555
H(12) H(51) 2.350 ? . 3_555
H(13) C(8) 3.407 ? . 3_565
H(13) C(9) 3.291 ? . 3_565
H(13) C(10) 3.596 ? . 3_565
H(13) C(39) 3.540 ? . 3_555
H(13) C(40) 3.359 ? . 3_555
H(13) H(4) 3.543 ? . 3_565
H(13) H(6) 3.295 ? . 3_565
H(13) H(50) 2.830 ? . 3_555
H(13) H(51) 2.751 ? . 3_555
H(13) H(52) 3.429 ? . 3_555
H(14) C(40) 3.344 ? . 3_555
H(14) H(51) 2.492 ? . 3_555
H(14) H(52) 3.445 ? . 3_555
H(15) H(2) 3.486 ? . 1_545
H(15) H(11) 3.103 ? . 4_555
H(15) H(52) 2.839 ? . 4_545
H(16) C(37) 3.266 ? . 4_555
H(16) C(38) 3.221 ? . 4_555
H(16) H(44) 2.720 ? . 4_555
H(16) H(45) 3.377 ? . 4_555
H(16) H(46) 3.080 ? . 4_555
H(16) H(48) 2.893 ? . 4_555
H(17) H(10) 3.402 ? . 3_555
H(17) H(51) 3.498 ? . 3_555
H(18) C(4) 3.469 ? . 2_545
H(18) H(2) 2.759 ? . 2_545
H(18) H(3) 3.293 ? . 2_545
H(18) H(11) 3.445 ? . 4_555
H(18) H(51) 3.596 ? . 3_555
H(19) C(4) 3.517 ? . 2_545
H(19) C(5) 3.423 ? . 2_545
H(19) H(2) 3.127 ? . 1_545
H(19) H(2) 3.187 ? . 2_545
H(19) H(3) 3.012 ? . 2_545
H(19) H(10) 3.088 ? . 3_555
H(20) C(39) 2.803 ? . 4_545
H(20) C(40) 2.902 ? . 4_545
H(20) H(4) 3.287 ? . 4_555
H(20) H(49) 2.102 ? . 4_545
H(20) H(50) 3.114 ? . 4_545
H(20) H(52) 2.244 ? . 4_545
H(20) H(53) 3.449 ? . 4_545
H(21) C(34) 3.537 ? . 2_645
H(21) C(38) 3.552 ? . 4_555
H(21) H(4) 3.074 ? . 4_555
H(21) H(28) 2.848 ? . 2_645
H(21) H(36) 2.774 ? . 2_645
H(21) H(38) 3.466 ? . 2_645
H(21) H(43) 3.368 ? . 4_545
H(21) H(46) 2.803 ? . 4_555
H(21) H(48) 3.506 ? . 4_555
H(21) H(49) 2.903 ? . 4_545
H(22) C(29) 3.428 ? . 2_645
H(22) H(27) 3.279 ? . 2_645
H(22) H(28) 2.604 ? . 2_645
H(22) H(36) 3.559 ? . 2_645
H(22) H(49) 3.101 ? . 4_545
H(22) H(52) 3.494 ? . 4_545
H(23) C(28) 3.255 ? . 2_655
H(23) H(26) 3.317 ? . 2_655
H(23) H(27) 2.385 ? . 2_655
H(23) H(44) 3.256 ? . 4_555
H(23) H(45) 3.133 ? . 4_555
H(24) C(32) 2.992 ? . 1_565
H(24) H(27) 3.514 ? . 2_655
H(24) H(31) 2.750 ? . 1_565
H(24) H(32) 2.643 ? . 1_565
H(24) H(33) 3.092 ? . 1_565
H(25) C(32) 3.297 ? . 1_565
H(25) C(37) 3.533 ? . 4_555
H(25) H(9) 3.570 ? . 4_555
H(25) H(27) 3.092 ? . 2_655
H(25) H(31) 2.870 ? . 1_565
H(25) H(32) 3.402 ? . 1_565
H(25) H(33) 3.092 ? . 1_565
H(25) H(44) 3.031 ? . 4_555
H(25) H(45) 3.128 ? . 4_555
H(25) H(52) 3.457 ? . 4_555
H(25) H(53) 3.077 ? . 4_555
H(26) H(23) 3.317 ? . 2_645
H(26) H(38) 3.443 ? . 1_545
H(26) H(48) 3.360 ? . 3_655
H(27) C(24) 3.122 ? . 2_645
H(27) H(22) 3.279 ? . 2_655
H(27) H(23) 2.385 ? . 2_645
H(27) H(24) 3.514 ? . 2_645
H(27) H(25) 3.092 ? . 2_645
H(27) H(42) 3.410 ? . 3_655
H(27) H(45) 2.824 ? . 3_655
H(28) C(23) 3.155 ? . 2_655
H(28) C(36) 3.575 ? . 3_655
H(28) H(21) 2.848 ? . 2_655
H(28) H(22) 2.604 ? . 2_655
H(28) H(42) 2.908 ? . 3_655
H(28) H(43) 3.505 ? . 3_655
H(30) C(13) 3.144 ? . 1_545
H(30) H(6) 2.689 ? . 1_545
H(30) H(7) 2.812 ? . 1_545
H(30) H(8) 3.496 ? . 1_545
H(31) C(3) 3.288 ? . 1_545
H(31) C(4) 2.908 ? . 1_545
H(31) C(5) 3.016 ? . 1_545
H(31) C(6) 3.450 ? . 1_545
H(31) C(24) 3.255 ? . 1_545
H(31) H(2) 3.179 ? . 1_545
H(31) H(3) 3.346 ? . 1_545
H(31) H(7) 3.247 ? . 1_545
H(31) H(24) 2.750 ? . 1_545
H(31) H(25) 2.870 ? . 1_545
H(31) H(34) 3.244 ? . 1_545
H(32) C(13) 3.524 ? . 1_545
H(32) C(24) 3.407 ? . 1_545
H(32) C(33) 3.080 ? . 1_545
H(32) C(34) 2.963 ? . 1_545
H(32) H(7) 2.694 ? . 1_545
H(32) H(24) 2.643 ? . 1_545
H(32) H(25) 3.402 ? . 1_545
H(32) H(34) 2.371 ? . 1_545
H(32) H(37) 3.138 ? . 1_545
H(32) H(38) 2.362 ? . 1_545
H(33) C(24) 3.473 ? . 1_545
H(33) H(24) 3.092 ? . 1_545
H(33) H(25) 3.092 ? . 1_545
H(33) H(38) 3.406 ? . 1_545
H(34) C(32) 3.205 ? . 1_565
H(34) H(31) 3.244 ? . 1_565
H(34) H(32) 2.371 ? . 1_565
H(36) C(23) 3.581 ? . 2_655
H(36) C(36) 3.252 ? . 3_655
H(36) H(21) 2.774 ? . 2_655
H(36) H(22) 3.559 ? . 2_655
H(36) H(41) 3.298 ? . 3_655
H(36) H(42) 3.131 ? . 3_655
H(36) H(43) 2.800 ? . 3_655
H(36) H(46) 3.232 ? . 3_665
H(36) H(48) 3.225 ? . 3_665
H(37) C(38) 3.353 ? . 3_665
H(37) H(32) 3.138 ? . 1_565
H(37) H(43) 3.545 ? . 1_565
H(37) H(46) 3.317 ? . 3_665
H(37) H(47) 3.374 ? . 3_665
H(37) H(48) 2.838 ? . 3_665
H(38) C(32) 3.256 ? . 1_565
H(38) C(38) 3.557 ? . 3_665
H(38) H(21) 3.466 ? . 2_655
H(38) H(26) 3.443 ? . 1_565
H(38) H(32) 2.362 ? . 1_565
H(38) H(33) 3.406 ? . 1_565
H(38) H(46) 3.536 ? . 3_665
H(38) H(48) 2.784 ? . 3_665
H(39) C(13) 3.584 ? . 1_545
H(39) H(6) 3.002 ? . 1_545
H(39) H(8) 3.412 ? . 1_545
H(40) C(36) 3.376 ? . 3_655
H(40) H(41) 2.551 ? . 3_655
H(40) H(42) 3.388 ? . 3_655
H(41) C(35) 3.259 ? . 3_655
H(41) C(36) 3.136 ? . 3_655
H(41) C(38) 3.382 ? . 3_655
H(41) H(36) 3.298 ? . 3_655
H(41) H(40) 2.551 ? . 3_655
H(41) H(41) 2.556 ? . 3_655
H(41) H(42) 3.234 ? . 3_655
H(41) H(47) 2.585 ? . 3_655
H(41) H(48) 3.372 ? . 3_655
H(42) C(28) 3.264 ? . 3_655
H(42) C(29) 2.954 ? . 3_655
H(42) C(30) 3.527 ? . 3_655
H(42) H(27) 3.410 ? . 3_655
H(42) H(28) 2.908 ? . 3_655
H(42) H(36) 3.131 ? . 3_655
H(42) H(40) 3.388 ? . 3_655
H(42) H(41) 3.234 ? . 3_655
H(43) C(13) 3.555 ? . 1_545
H(43) H(6) 3.443 ? . 1_545
H(43) H(8) 2.834 ? . 1_545
H(43) H(21) 3.368 ? . 4_544
H(43) H(28) 3.505 ? . 3_655
H(43) H(36) 2.800 ? . 3_655
H(43) H(37) 3.545 ? . 1_545
H(44) C(20) 2.933 ? . 4_554
H(44) C(21) 3.224 ? . 4_554
H(44) C(24) 3.343 ? . 4_554
H(44) H(16) 2.720 ? . 4_554
H(44) H(23) 3.256 ? . 4_554
H(44) H(25) 3.031 ? . 4_554
H(45) C(24) 3.514 ? . 4_554
H(45) C(28) 3.197 ? . 3_655
H(45) H(16) 3.377 ? . 4_554
H(45) H(23) 3.133 ? . 4_554
H(45) H(25) 3.128 ? . 4_554
H(45) H(27) 2.824 ? . 3_655
H(46) C(34) 3.554 ? . 3_665
H(46) H(16) 3.080 ? . 4_554
H(46) H(21) 2.803 ? . 4_554
H(46) H(36) 3.232 ? . 3_665
H(46) H(37) 3.317 ? . 3_665
H(46) H(38) 3.536 ? . 3_665
H(47) C(36) 3.487 ? . 3_655
H(47) H(37) 3.374 ? . 3_665
H(47) H(41) 2.585 ? . 3_655
H(48) C(27) 3.576 ? . 3_655
H(48) C(34) 3.118 ? . 3_665
H(48) H(16) 2.893 ? . 4_554
H(48) H(21) 3.506 ? . 4_554
H(48) H(26) 3.360 ? . 3_655
H(48) H(36) 3.225 ? . 3_665
H(48) H(37) 2.838 ? . 3_665
H(48) H(38) 2.784 ? . 3_665
H(48) H(41) 3.372 ? . 3_655
H(49) C(23) 2.828 ? . 4_544
H(49) H(20) 2.102 ? . 4_544
H(49) H(21) 2.903 ? . 4_544
H(49) H(22) 3.101 ? . 4_544
H(50) C(13) 3.336 ? . 1_545
H(50) C(15) 3.257 ? . 3_555
H(50) H(6) 2.618 ? . 1_545
H(50) H(8) 3.293 ? . 1_545
H(50) H(12) 2.854 ? . 3_555
H(50) H(13) 2.830 ? . 3_555
H(50) H(20) 3.114 ? . 4_544
H(51) C(15) 2.678 ? . 3_555
H(51) H(12) 2.350 ? . 3_555
H(51) H(13) 2.751 ? . 3_555
H(51) H(14) 2.492 ? . 3_555
H(51) H(17) 3.498 ? . 3_555
H(51) H(18) 3.596 ? . 3_555
H(52) C(23) 3.180 ? . 4_544
H(52) H(3) 3.137 ? . 4_554
H(52) H(13) 3.429 ? . 3_555
H(52) H(14) 3.445 ? . 3_555
H(52) H(15) 2.839 ? . 4_544
H(52) H(20) 2.244 ? . 4_544
H(52) H(22) 3.494 ? . 4_544
H(52) H(25) 3.457 ? . 4_554
H(53) H(3) 2.861 ? . 4_554
H(53) H(20) 3.449 ? . 4_544
H(53) H(25) 3.077 ? . 4_554

loop_
_geom_torsion_atom_site_label_1
_geom_torsion_atom_site_label_2
_geom_torsion_atom_site_label_3
_geom_torsion_atom_site_label_4
_geom_torsion
_geom_torsion_publ_flag
_geom_torsion_site_symmetry_1
_geom_torsion_site_symmetry_2
_geom_torsion_site_symmetry_3
_geom_torsion_site_symmetry_4
S(1) Ru(1) Ge(1) C(1) -111.33(15) ? . . . .
S(1) Ru(1) Ge(1) C(25) 109.2(2) ? . . . .
Ge(1) Ru(1) P(1) C(35) -3.7(2) ? . . . .
Ge(1) Ru(1) P(1) C(37) -127.4(2) ? . . . .
Ge(1) Ru(1) P(1) C(39) 113.4(2) ? . . . .
P(1) Ru(1) Ge(1) S(1) -81.57(5) ? . . . .
P(1) Ru(1) Ge(1) C(1) 167.11(15) ? . . . .
P(1) Ru(1) Ge(1) C(25) 27.6(2) ? . . . .
Ge(1) Ru(1) C(7) C(2) -3.3(4) ? . . . .
Ge(1) Ru(1) C(7) C(8) 113.7(3) ? . . . .
Ge(1) Ru(1) C(7) C(12) -117.3(3) ? . . . .
C(7) Ru(1) Ge(1) S(1) 117.01(16) ? . . . .
C(7) Ru(1) Ge(1) C(1) 5.7(2) ? . . . .
C(7) Ru(1) Ge(1) C(25) -133.8(2) ? . . . .
Ge(1) Ru(1) C(8) C(7) -66.2(3) ? . . . .
Ge(1) Ru(1) C(8) C(9) 162.7(3) ? . . . .
Ge(1) Ru(1) C(8) C(13) 46.4(6) ? . . . .
C(8) Ru(1) Ge(1) S(1) 151.80(15) ? . . . .
C(8) Ru(1) Ge(1) C(1) 40.5(2) ? . . . .
C(8) Ru(1) Ge(1) C(25) -99.0(2) ? . . . .
Ge(1) Ru(1) C(9) C(8) -23.4(4) ? . . . .
Ge(1) Ru(1) C(9) C(10) -157.3(2) ? . . . .
C(9) Ru(1) Ge(1) S(1) 165.6(2) ? . . . .
C(9) Ru(1) Ge(1) C(1) 54.2(2) ? . . . .
C(9) Ru(1) Ge(1) C(25) -85.3(3) ? . . . .
Ge(1) Ru(1) C(10) C(9) 62.2(6) ? . . . .
Ge(1) Ru(1) C(10) C(11) -69.1(6) ? . . . .
Ge(1) Ru(1) C(10) C(14) 175.4(4) ? . . . .
C(10) Ru(1) Ge(1) S(1) 120.3(4) ? . . . .
C(10) Ru(1) Ge(1) C(1) 9.0(5) ? . . . .
C(10) Ru(1) Ge(1) C(25) -130.5(5) ? . . . .
Ge(1) Ru(1) C(11) C(10) 154.9(2) ? . . . .
Ge(1) Ru(1) C(11) C(12) 21.7(4) ? . . . .
C(11) Ru(1) Ge(1) S(1) 70.6(2) ? . . . .
C(11) Ru(1) Ge(1) C(1) -40.7(2) ? . . . .
C(11) Ru(1) Ge(1) C(25) 179.8(3) ? . . . .
Ge(1) Ru(1) C(12) C(7) 63.2(3) ? . . . .
Ge(1) Ru(1) C(12) C(11) -164.5(3) ? . . . .
Ge(1) Ru(1) C(12) C(15) -50.3(5) ? . . . .
C(12) Ru(1) Ge(1) S(1) 83.54(16) ? . . . .
C(12) Ru(1) Ge(1) C(1) -27.8(2) ? . . . .
C(12) Ru(1) Ge(1) C(25) -167.3(2) ? . . . .
S(1) Ru(1) P(1) C(35) -56.1(2) ? . . . .
S(1) Ru(1) P(1) C(37) -179.8(2) ? . . . .
S(1) Ru(1) P(1) C(39) 61.0(2) ? . . . .
P(1) Ru(1) S(1) Ge(1) 99.33(4) ? . . . .
S(1) Ru(1) C(7) C(2) 44.5(4) ? . . . .
S(1) Ru(1) C(7) C(8) 161.5(2) ? . . . .
S(1) Ru(1) C(7) C(12) -69.5(3) ? . . . .
C(7) Ru(1) S(1) Ge(1) -66.57(15) ? . . . .
S(1) Ru(1) C(8) C(7) -29.1(4) ? . . . .
S(1) Ru(1) C(8) C(9) -160.2(2) ? . . . .
S(1) Ru(1) C(8) C(13) 83.5(6) ? . . . .
C(8) Ru(1) S(1) Ge(1) -48.4(2) ? . . . .
S(1) Ru(1) C(9) C(8) 86.7(8) ? . . . .
S(1) Ru(1) C(9) C(10) -47.2(9) ? . . . .
C(9) Ru(1) S(1) Ge(1) -119.3(7) ? . . . .
S(1) Ru(1) C(10) C(9) 167.4(2) ? . . . .
S(1) Ru(1) C(10) C(11) 36.1(4) ? . . . .
S(1) Ru(1) C(10) C(14) -79.4(6) ? . . . .
C(10) Ru(1) S(1) Ge(1) -157.0(2) ? . . . .
S(1) Ru(1) C(11) C(10) -154.3(3) ? . . . .
S(1) Ru(1) C(11) C(12) 72.5(3) ? . . . .
C(11) Ru(1) S(1) Ge(1) -136.35(15) ? . . . .
S(1) Ru(1) C(12) C(7) 115.8(3) ? . . . .
S(1) Ru(1) C(12) C(11) -111.9(3) ? . . . .
S(1) Ru(1) C(12) C(15) 2.4(4) ? . . . .
C(12) Ru(1) S(1) Ge(1) -101.54(14) ? . . . .
P(1) Ru(1) C(7) C(2) -86.0(6) ? . . . .
P(1) Ru(1) C(7) C(8) 31.0(6) ? . . . .
P(1) Ru(1) C(7) C(12) 160.0(3) ? . . . .
C(7) Ru(1) P(1) C(35) 76.8(5) ? . . . .
C(7) Ru(1) P(1) C(37) -46.9(5) ? . . . .
C(7) Ru(1) P(1) C(39) -166.1(5) ? . . . .
P(1) Ru(1) C(8) C(7) -168.4(2) ? . . . .
P(1) Ru(1) C(8) C(9) 60.5(3) ? . . . .
P(1) Ru(1) C(8) C(13) -55.7(6) ? . . . .
C(8) Ru(1) P(1) C(35) 99.7(3) ? . . . .
C(8) Ru(1) P(1) C(37) -24.0(3) ? . . . .
C(8) Ru(1) P(1) C(39) -143.2(3) ? . . . .
P(1) Ru(1) C(9) C(8) -133.1(3) ? . . . .
P(1) Ru(1) C(9) C(10) 93.0(3) ? . . . .
C(9) Ru(1) P(1) C(35) 131.7(2) ? . . . .
C(9) Ru(1) P(1) C(37) 8.0(3) ? . . . .
C(9) Ru(1) P(1) C(39) -111.2(3) ? . . . .
P(1) Ru(1) C(10) C(9) -95.5(3) ? . . . .
P(1) Ru(1) C(10) C(11) 133.3(3) ? . . . .
P(1) Ru(1) C(10) C(14) 17.7(6) ? . . . .
C(10) Ru(1) P(1) C(35) 169.2(2) ? . . . .
C(10) Ru(1) P(1) C(37) 45.5(2) ? . . . .
C(10) Ru(1) P(1) C(39) -73.7(3) ? . . . .
P(1) Ru(1) C(11) C(10) -59.3(4) ? . . . .
P(1) Ru(1) C(11) C(12) 167.5(2) ? . . . .
C(11) Ru(1) P(1) C(35) -160.0(3) ? . . . .
C(11) Ru(1) P(1) C(37) 76.3(3) ? . . . .
C(11) Ru(1) P(1) C(39) -42.9(3) ? . . . .
P(1) Ru(1) C(12) C(7) -162.3(3) ? . . . .
P(1) Ru(1) C(12) C(11) -30.0(6) ? . . . .
P(1) Ru(1) C(12) C(15) 84.3(6) ? . . . .
C(12) Ru(1) P(1) C(35) -138.8(4) ? . . . .
C(12) Ru(1) P(1) C(37) 97.5(5) ? . . . .
C(12) Ru(1) P(1) C(39) -21.7(5) ? . . . .
C(7) Ru(1) C(8) C(9) -131.1(5) ? . . . .
C(7) Ru(1) C(8) C(13) 112.7(7) ? . . . .
C(8) Ru(1) C(7) C(2) -117.0(6) ? . . . .
C(8) Ru(1) C(7) C(12) 129.0(4) ? . . . .
C(7) Ru(1) C(9) C(8) 30.4(3) ? . . . .
C(7) Ru(1) C(9) C(10) -103.5(3) ? . . . .
C(9) Ru(1) C(7) C(2) -146.1(5) ? . . . .
C(9) Ru(1) C(7) C(8) -29.1(3) ? . . . .
C(9) Ru(1) C(7) C(12) 99.9(3) ? . . . .
C(7) Ru(1) C(10) C(9) 65.5(3) ? . . . .
C(7) Ru(1) C(10) C(11) -65.7(3) ? . . . .
C(7) Ru(1) C(10) C(14) 178.8(6) ? . . . .
C(10) Ru(1) C(7) C(2) 177.8(4) ? . . . .
C(10) Ru(1) C(7) C(8) -65.2(3) ? . . . .
C(10) Ru(1) C(7) C(12) 63.8(3) ? . . . .
C(7) Ru(1) C(11) C(10) 103.8(4) ? . . . .
C(7) Ru(1) C(11) C(12) -29.4(3) ? . . . .
C(11) Ru(1) C(7) C(2) 142.7(5) ? . . . .
C(11) Ru(1) C(7) C(8) -100.3(3) ? . . . .
C(11) Ru(1) C(7) C(12) 28.7(3) ? . . . .
C(7) Ru(1) C(12) C(11) 132.3(5) ? . . . .
C(7) Ru(1) C(12) C(15) -113.4(6) ? . . . .
C(12) Ru(1) C(7) C(2) 114.0(5) ? . . . .
C(12) Ru(1) C(7) C(8) -129.0(4) ? . . . .
C(8) Ru(1) C(9) C(10) -133.9(5) ? . . . .
C(9) Ru(1) C(8) C(7) 131.1(5) ? . . . .
C(9) Ru(1) C(8) C(13) -116.3(7) ? . . . .
C(8) Ru(1) C(10) C(9) 27.8(3) ? . . . .
C(8) Ru(1) C(10) C(11) -103.5(4) ? . . . .
C(8) Ru(1) C(10) C(14) 141.0(7) ? . . . .
C(10) Ru(1) C(8) C(7) 103.1(3) ? . . . .
C(10) Ru(1) C(8) C(9) -27.9(3) ? . . . .
C(10) Ru(1) C(8) C(13) -144.2(6) ? . . . .
C(8) Ru(1) C(11) C(10) 65.5(3) ? . . . .
C(8) Ru(1) C(11) C(12) -67.7(3) ? . . . .
C(11) Ru(1) C(8) C(7) 67.9(3) ? . . . .
C(11) Ru(1) C(8) C(9) -63.2(3) ? . . . .
C(11) Ru(1) C(8) C(13) -179.5(6) ? . . . .
C(8) Ru(1) C(12) C(7) -31.3(3) ? . . . .
C(8) Ru(1) C(12) C(11) 101.0(3) ? . . . .
C(8) Ru(1) C(12) C(15) -144.7(5) ? . . . .
C(12) Ru(1) C(8) C(7) 31.0(3) ? . . . .
C(12) Ru(1) C(8) C(9) -100.1(3) ? . . . .
C(12) Ru(1) C(8) C(13) 143.7(6) ? . . . .
C(9) Ru(1) C(10) C(11) -131.3(5) ? . . . .
C(9) Ru(1) C(10) C(14) 113.2(7) ? . . . .
C(10) Ru(1) C(9) C(8) 133.9(5) ? . . . .
C(9) Ru(1) C(11) C(10) 29.7(3) ? . . . .
C(9) Ru(1) C(11) C(12) -103.5(4) ? . . . .
C(11) Ru(1) C(9) C(8) 105.0(3) ? . . . .
C(11) Ru(1) C(9) C(10) -28.9(3) ? . . . .
C(9) Ru(1) C(12) C(7) -68.0(3) ? . . . .
C(9) Ru(1) C(12) C(11) 64.3(3) ? . . . .
C(9) Ru(1) C(12) C(15) 178.6(5) ? . . . .
C(12) Ru(1) C(9) C(8) 68.5(3) ? . . . .
C(12) Ru(1) C(9) C(10) -65.4(3) ? . . . .
C(10) Ru(1) C(11) C(12) -133.2(5) ? . . . .
C(11) Ru(1) C(10) C(9) 131.3(5) ? . . . .
C(11) Ru(1) C(10) C(14) -115.5(8) ? . . . .
C(10) Ru(1) C(12) C(7) -104.5(3) ? . . . .
C(10) Ru(1) C(12) C(11) 27.7(3) ? . . . .
C(10) Ru(1) C(12) C(15) 142.0(5) ? . . . .
C(12) Ru(1) C(10) C(9) 102.6(3) ? . . . .
C(12) Ru(1) C(10) C(11) -28.6(3) ? . . . .
C(12) Ru(1) C(10) C(14) -144.2(7) ? . . . .
C(11) Ru(1) C(12) C(7) -132.3(5) ? . . . .
C(11) Ru(1) C(12) C(15) 114.3(6) ? . . . .
C(12) Ru(1) C(11) C(10) 133.2(5) ? . . . .
Ru(1) Ge(1) C(1) C(2) -9.1(4) ? . . . .
Ru(1) Ge(1) C(1) C(6) 173.3(4) ? . . . .
Ru(1) Ge(1) C(25) C(26) -112.5(3) ? . . . .
Ru(1) Ge(1) C(25) C(30) 67.1(4) ? . . . .
S(1) Ge(1) C(1) C(2) -76.4(4) ? . . . .
S(1) Ge(1) C(1) C(6) 105.9(4) ? . . . .
C(1) Ge(1) S(1) Ru(1) 91.56(16) ? . . . .
S(1) Ge(1) C(25) C(26) -26.8(4) ? . . . .
S(1) Ge(1) C(25) C(30) 152.9(3) ? . . . .
C(25) Ge(1) S(1) Ru(1) -132.53(15) ? . . . .
C(1) Ge(1) C(25) C(26) 110.4(4) ? . . . .
C(1) Ge(1) C(25) C(30) -70.0(4) ? . . . .
C(25) Ge(1) C(1) C(2) 143.2(3) ? . . . .
C(25) Ge(1) C(1) C(6) -34.4(5) ? . . . .
Ru(1) P(1) C(35) C(36) 177.5(4) ? . . . .
Ru(1) P(1) C(37) C(38) 68.1(6) ? . . . .
Ru(1) P(1) C(39) C(40) 57.7(5) ? . . . .
C(35) P(1) C(37) C(38) -62.7(6) ? . . . .
C(37) P(1) C(35) C(36) -52.1(6) ? . . . .
C(35) P(1) C(39) C(40) -175.5(4) ? . . . .
C(39) P(1) C(35) C(36) 53.0(5) ? . . . .
C(37) P(1) C(39) C(40) -69.5(5) ? . . . .
C(39) P(1) C(37) C(38) -166.2(5) ? . . . .
Ge(1) C(1) C(2) C(3) -175.1(5) ? . . . .
Ge(1) C(1) C(2) C(7) 8.0(6) ? . . . .
Ge(1) C(1) C(6) C(5) 176.4(4) ? . . . .
Ge(1) C(1) C(6) C(16) -7.5(7) ? . . . .
C(2) C(1) C(6) C(5) -1.2(8) ? . . . .
C(2) C(1) C(6) C(16) 174.9(5) ? . . . .
C(6) C(1) C(2) C(3) 2.8(8) ? . . . .
C(6) C(1) C(2) C(7) -174.1(5) ? . . . .
C(1) C(2) C(3) C(4) -2.0(10) ? . . . .
C(1) C(2) C(7) Ru(1) -2.3(7) ? . . . .
C(1) C(2) C(7) C(8) -89.9(7) ? . . . .
C(1) C(2) C(7) C(12) 84.6(7) ? . . . .
C(3) C(2) C(7) Ru(1) -179.2(5) ? . . . .
C(3) C(2) C(7) C(8) 93.2(7) ? . . . .
C(3) C(2) C(7) C(12) -92.3(7) ? . . . .
C(7) C(2) C(3) C(4) 174.9(6) ? . . . .
C(2) C(3) C(4) C(5) -0.4(9) ? . . . .
C(3) C(4) C(5) C(6) 1.9(11) ? . . . .
C(4) C(5) C(6) C(1) -1.1(9) ? . . . .
C(4) C(5) C(6) C(16) -177.3(6) ? . . . .
C(1) C(6) C(16) C(17) -76.9(6) ? . . . .
C(1) C(6) C(16) C(21) 105.0(6) ? . . . .
C(5) C(6) C(16) C(17) 99.3(6) ? . . . .
C(5) C(6) C(16) C(21) -78.8(6) ? . . . .
Ru(1) C(7) C(8) C(9) 55.5(5) ? . . . .
Ru(1) C(7) C(8) C(13) -131.8(5) ? . . . .
Ru(1) C(7) C(12) C(11) -55.2(5) ? . . . .
Ru(1) C(7) C(12) C(15) 124.3(5) ? . . . .
C(2) C(7) C(8) Ru(1) 117.0(5) ? . . . .
C(2) C(7) C(8) C(9) 172.5(5) ? . . . .
C(2) C(7) C(8) C(13) -14.8(8) ? . . . .
C(2) C(7) C(12) Ru(1) -117.5(5) ? . . . .
C(2) C(7) C(12) C(11) -172.7(5) ? . . . .
C(2) C(7) C(12) C(15) 6.8(8) ? . . . .
C(8) C(7) C(12) Ru(1) 57.2(4) ? . . . .
C(8) C(7) C(12) C(11) 2.0(8) ? . . . .
C(8) C(7) C(12) C(15) -178.5(5) ? . . . .
C(12) C(7) C(8) Ru(1) -57.6(4) ? . . . .
C(12) C(7) C(8) C(9) -2.1(8) ? . . . .
C(12) C(7) C(8) C(13) 170.6(5) ? . . . .
Ru(1) C(8) C(9) C(10) 56.0(5) ? . . . .
C(7) C(8) C(9) Ru(1) -54.2(5) ? . . . .
C(7) C(8) C(9) C(10) 1.8(9) ? . . . .
C(13) C(8) C(9) Ru(1) 133.1(5) ? . . . .
C(13) C(8) C(9) C(10) -170.9(6) ? . . . .
Ru(1) C(9) C(10) C(11) 53.1(5) ? . . . .
Ru(1) C(9) C(10) C(14) -131.3(6) ? . . . .
C(8) C(9) C(10) Ru(1) -54.4(5) ? . . . .
C(8) C(9) C(10) C(11) -1.3(9) ? . . . .
C(8) C(9) C(10) C(14) 174.3(6) ? . . . .
Ru(1) C(10) C(11) C(12) 53.2(5) ? . . . .
C(9) C(10) C(11) Ru(1) -52.1(5) ? . . . .
C(9) C(10) C(11) C(12) 1.1(9) ? . . . .
C(14) C(10) C(11) Ru(1) 132.3(6) ? . . . .
C(14) C(10) C(11) C(12) -174.5(6) ? . . . .
Ru(1) C(11) C(12) C(7) 53.4(5) ? . . . .
Ru(1) C(11) C(12) C(15) -126.1(5) ? . . . .
C(10) C(11) C(12) Ru(1) -54.9(5) ? . . . .
C(10) C(11) C(12) C(7) -1.5(9) ? . . . .
C(10) C(11) C(12) C(15) 179.0(5) ? . . . .
C(6) C(16) C(17) C(18) 179.6(5) ? . . . .
C(6) C(16) C(17) C(22) -0.1(6) ? . . . .
C(6) C(16) C(21) C(20) -178.9(4) ? . . . .
C(6) C(16) C(21) C(24) 1.0(7) ? . . . .
C(17) C(16) C(21) C(20) 2.9(7) ? . . . .
C(17) C(16) C(21) C(24) -177.1(5) ? . . . .
C(21) C(16) C(17) C(18) -2.3(8) ? . . . .
C(21) C(16) C(17) C(22) 178.0(5) ? . . . .
C(16) C(17) C(18) C(19) -0.7(9) ? . . . .
C(22) C(17) C(18) C(19) 179.0(6) ? . . . .
C(17) C(18) C(19) C(20) 3.0(9) ? . . . .
C(17) C(18) C(19) C(23) -177.9(6) ? . . . .
C(18) C(19) C(20) C(21) -2.4(9) ? . . . .
C(23) C(19) C(20) C(21) 178.6(6) ? . . . .
C(19) C(20) C(21) C(16) -0.6(8) ? . . . .
C(19) C(20) C(21) C(24) 179.5(5) ? . . . .
Ge(1) C(25) C(26) C(27) -177.8(4) ? . . . .
Ge(1) C(25) C(26) C(31) 4.4(6) ? . . . .
Ge(1) C(25) C(30) C(29) 176.3(4) ? . . . .
Ge(1) C(25) C(30) C(33) -2.2(6) ? . . . .
C(26) C(25) C(30) C(29) -4.0(7) ? . . . .
C(26) C(25) C(30) C(33) 177.5(4) ? . . . .
C(30) C(25) C(26) C(27) 2.5(7) ? . . . .
C(30) C(25) C(26) C(31) -175.2(4) ? . . . .
C(25) C(26) C(27) C(28) 0.7(8) ? . . . .
C(25) C(26) C(31) C(32) -175.7(5) ? . . . .
C(27) C(26) C(31) C(32) 6.6(8) ? . . . .
C(31) C(26) C(27) C(28) 178.4(5) ? . . . .
C(26) C(27) C(28) C(29) -2.4(9) ? . . . .
C(27) C(28) C(29) C(30) 0.9(9) ? . . . .
C(28) C(29) C(30) C(25) 2.3(8) ? . . . .
C(28) C(29) C(30) C(33) -179.2(5) ? . . . .
C(25) C(30) C(33) C(34) -174.0(5) ? . . . .
C(29) C(30) C(33) C(34) 7.6(8) ? . . . .
